data_7207656
loop_
_publ_author_name
'Rossi, Denise'
'Gelbrich, Thomas'
'Kahlenberg, Volker'
'Griesser, Ulrich J.'

_publ_section_title
;
 Supramolecular constructs and thermodynamic stability of four polymorphs
 and a co-crystal of pentobarbital (nembutal)
;
_journal_issue 7
_journal_name_full CrystEngComm
_journal_page_first 2494
_journal_paper_doi 10.1039/c2ce06659a
_journal_volume 14
_journal_year 2012
_chemical_formula_moiety '(C12 H12 N2 O3), (C11 H18 N2 O3)'
_chemical_formula_sum 'C23 H30 N4 O6'
_chemical_formula_weight 458.51
_chemical_name_common 'co-crystal phenobarbital + nembutal'
_chemical_name_systematic ?
_space_group_IT_number 15
_symmetry_cell_setting monoclinic
_symmetry_space_group_name_Hall '-C 2yc'
_symmetry_space_group_name_H-M 'C 1 2/c 1'
_atom_sites_solution_hydrogens geom
_atom_sites_solution_primary direct
_atom_sites_solution_secondary difmap
_audit_creation_method SHELXL-97
_cell_angle_alpha 90.00
_cell_angle_beta 118.458(9)
_cell_angle_gamma 90.00
_cell_formula_units_Z 4
_cell_length_a 12.6733(11)
_cell_length_b 20.6887(19)
_cell_length_c 10.2529(7)
_cell_measurement_reflns_used 3956
_cell_measurement_temperature 173(2)
_cell_measurement_theta_max 67.2157
_cell_measurement_theta_min 3.9622
_cell_volume 2363.4(4)
_computing_cell_refinement
;
CrysAlisPro, Oxford Diffraction Ltd.
;
_computing_data_collection
;
CrysAlisPro, Oxford Diffraction Ltd.
;
_computing_data_reduction
;
CrysAlisPro, Oxford Diffraction Ltd.
;
_computing_structure_refinement 'SHELXL-97 (Sheldrick, 1997)'
_computing_structure_solution 'SHELXS-97 (Sheldrick, 1990)'
_diffrn_ambient_temperature 173(2)
_diffrn_measured_fraction_theta_full 0.953
_diffrn_measured_fraction_theta_max 0.953
_diffrn_measurement_device_type 'Xcalibur, Ruby, Gemini ultra'
_diffrn_radiation_monochromator mirror
_diffrn_radiation_source 'Enhance Ultra (Cu) X-ray Source'
_diffrn_radiation_type 'Cu K\a'
_diffrn_radiation_wavelength 1.5418
_diffrn_reflns_av_R_equivalents 0.0357
_diffrn_reflns_av_sigmaI/netI 0.0273
_diffrn_reflns_limit_h_max 14
_diffrn_reflns_limit_h_min -15
_diffrn_reflns_limit_k_max 23
_diffrn_reflns_limit_k_min -24
_diffrn_reflns_limit_l_max 12
_diffrn_reflns_limit_l_min -11
_diffrn_reflns_number 7009
_diffrn_reflns_theta_full 67.28
_diffrn_reflns_theta_max 67.28
_diffrn_reflns_theta_min 5.08
_exptl_absorpt_coefficient_mu 0.779
_exptl_absorpt_correction_T_max 1.00000
_exptl_absorpt_correction_T_min 0.73360
_exptl_absorpt_correction_type multi-scan
_exptl_absorpt_process_details
;
CrysAlisPro, Oxford Diffraction Ltd.
Empirical absorption correction using spherical harmonics,
implemented in SCALE3 ABSPACK scaling algorithm.
;
_exptl_crystal_colour colourless
_exptl_crystal_density_diffrn 1.289
_exptl_crystal_density_method 'not measured'
_exptl_crystal_description lath
_exptl_crystal_F_000 976
_exptl_crystal_size_max 0.44
_exptl_crystal_size_mid 0.04
_exptl_crystal_size_min 0.01
_refine_diff_density_max 0.515
_refine_diff_density_min -0.345
_refine_diff_density_rms 0.053
_refine_ls_extinction_method none
_refine_ls_goodness_of_fit_ref 1.092
_refine_ls_hydrogen_treatment mixed
_refine_ls_matrix_type full
_refine_ls_number_parameters 148
_refine_ls_number_reflns 2029
_refine_ls_number_restraints 25
_refine_ls_restrained_S_all 1.119
_refine_ls_R_factor_all 0.1182
_refine_ls_R_factor_gt 0.1026
_refine_ls_shift/su_max 0.000
_refine_ls_shift/su_mean 0.000
_refine_ls_structure_factor_coef Fsqd
_refine_ls_weighting_details 'calc w=1/[\s^2^(Fo^2^)+(0.0010P)^2^+8.0000P] where P=(Fo^2^+2Fc^2^)/3'
_refine_ls_weighting_scheme calc
_refine_ls_wR_factor_gt 0.1762
_refine_ls_wR_factor_ref 0.1813
_reflns_number_gt 1508
_reflns_number_total 2029
_reflns_threshold_expression >2sigma(I)
_cod_data_source_file c2ce06659a.txt
_cod_data_source_block Pbtl_Nbtl_cocryst
_cod_original_cell_volume 2363.4(3)
_cod_original_sg_symbol_H-M C2/c
_cod_database_code 7207656

loop_
_symmetry_equiv_pos_as_xyz
'x, y, z'
'-x, y, -z+1/2'
'x+1/2, y+1/2, z'
'-x+1/2, y+1/2, -z+1/2'
'-x, -y, -z'
'x, -y, z-1/2'
'-x+1/2, -y+1/2, -z'
'x+1/2, -y+1/2, z-1/2'

loop_
_atom_site_label
_atom_site_type_symbol
_atom_site_fract_x
_atom_site_fract_y
_atom_site_fract_z
_atom_site_U_iso_or_equiv
_atom_site_adp_type
_atom_site_occupancy
_atom_site_symmetry_multiplicity
_atom_site_calc_flag
_atom_site_refinement_flags
_atom_site_disorder_assembly
_atom_site_disorder_group
O2 O 1.0648(2) 0.42427(17) 0.6420(2) 0.0693(9) Uani 1 1 d . . .
O4 O 0.8417(2) 0.43034(18) 0.1480(2) 0.0763(11) Uani 1 1 d . . .
O6 O 0.6670(2) 0.3995(2) 0.4608(3) 0.1088(15) Uani 1 1 d . . .
N1 N 0.8648(2) 0.4116(2) 0.5488(3) 0.0652(11) Uani 1 1 d . . .
H1 H 0.8736 0.4113 0.6393 0.078 Uiso 1 1 calc R . .
N3 N 0.9512(2) 0.42189(17) 0.3940(3) 0.0526(9) Uani 1 1 d . . .
H3 H 1.0166 0.4249 0.3847 0.063 Uiso 1 1 calc R . .
C2 C 0.9659(3) 0.4193(2) 0.5362(3) 0.0543(10) Uani 1 1 d . . .
C4 C 0.8447(3) 0.4202(2) 0.2672(3) 0.0604(12) Uani 1 1 d . A .
C5 C 0.7329(3) 0.4021(3) 0.2777(4) 0.0736(14) Uani 1 1 d D . .
C6 C 0.7499(3) 0.4042(3) 0.4342(4) 0.0747(15) Uani 1 1 d . A .
C7 C 0.6308(3) 0.4473(3) 0.1817(4) 0.101(2) Uani 1 1 d D A .
H7A H 0.6225 0.4481 0.0807 0.122 Uiso 1 1 calc R . .
H7B H 0.5552 0.4298 0.1738 0.122 Uiso 1 1 calc R . .
C8 C 0.6474(4) 0.5159(4) 0.2401(7) 0.112(2) Uani 1 1 d . . .
H8A H 0.6413 0.5166 0.3317 0.167 Uiso 1 1 calc R A .
H8B H 0.5852 0.5436 0.1658 0.167 Uiso 1 1 calc R . .
H8C H 0.7267 0.5317 0.2604 0.167 Uiso 1 1 calc R . .
C9 C 0.7229(12) 0.3296(5) 0.2317(18) 0.126(3) Uani 0.50 1 d PGD A 1
C10 C 0.7952(11) 0.2811(7) 0.3256(15) 0.186(4) Uiso 0.50 1 d PGD A 1
H10 H 0.8540 0.2914 0.4241 0.223 Uiso 0.50 1 calc PR A 1
C11 C 0.7814(13) 0.2177(6) 0.2755(18) 0.186(4) Uiso 0.50 1 d PGD A 1
H11 H 0.8308 0.1846 0.3398 0.223 Uiso 0.50 1 calc PR A 1
C12 C 0.6954(14) 0.2027(5) 0.1314(19) 0.186(4) Uiso 0.50 1 d PGD A 1
H12 H 0.6860 0.1594 0.0972 0.223 Uiso 0.50 1 calc PR A 1
C13 C 0.6231(13) 0.2512(8) 0.0375(14) 0.186(4) Uiso 0.50 1 d PGD A 1
H13 H 0.5643 0.2410 -0.0610 0.223 Uiso 0.50 1 calc PR A 1
C14 C 0.6369(12) 0.3147(7) 0.0876(17) 0.186(4) Uiso 0.50 1 d PGD A 1
H14 H 0.5875 0.3478 0.0233 0.223 Uiso 0.50 1 calc PR A 1
C9' C 0.6933(13) 0.3309(5) 0.2208(17) 0.126(3) Uani 0.50 1 d PD A 2
H9' H 0.6119 0.3312 0.2137 0.151 Uiso 0.27 1 calc PR A 2
C10' C 0.656(3) 0.3257(12) 0.0541(19) 0.179(8) Uiso 0.27 1 d PD A 2
H10A H 0.7022 0.3566 0.0295 0.269 Uiso 0.27 1 calc PR A 2
H10B H 0.5700 0.3355 -0.0046 0.269 Uiso 0.27 1 calc PR A 2
H10C H 0.6710 0.2818 0.0316 0.269 Uiso 0.27 1 calc PR A 2
C11' C 0.745(3) 0.2769(7) 0.321(2) 0.179(8) Uiso 0.27 1 d PD A 2
H11A H 0.7159 0.2783 0.3952 0.215 Uiso 0.27 1 calc PR A 2
H11B H 0.8331 0.2823 0.3749 0.215 Uiso 0.27 1 calc PR A 2
C12' C 0.715(3) 0.2087(7) 0.245(4) 0.179(8) Uiso 0.27 1 d PD A 2
H12A H 0.7051 0.1771 0.3105 0.215 Uiso 0.27 1 calc PR A 2
H12B H 0.6383 0.2110 0.1509 0.215 Uiso 0.27 1 calc PR A 2
C13' C 0.815(3) 0.1859(16) 0.212(4) 0.179(8) Uiso 0.27 1 d PD A 2
H13A H 0.8142 0.2122 0.1318 0.269 Uiso 0.27 1 calc PR A 2
H13B H 0.8017 0.1404 0.1812 0.269 Uiso 0.27 1 calc PR A 2
H13C H 0.8927 0.1904 0.3012 0.269 Uiso 0.27 1 calc PR A 2
C10" C 0.805(3) 0.2858(11) 0.280(7) 0.230(13) Uiso 0.23 1 d PD B 3
C11" C 0.600(4) 0.3061(13) 0.267(5) 0.230(13) Uiso 0.23 1 d PD C 3
C12" C 0.552(4) 0.2390(16) 0.202(6) 0.230(13) Uiso 0.23 1 d PD . 3
C13" C 0.590(6) 0.219(2) 0.086(6) 0.230(13) Uiso 0.23 1 d PD D 3

loop_
_atom_site_aniso_label
_atom_site_aniso_U_11
_atom_site_aniso_U_22
_atom_site_aniso_U_33
_atom_site_aniso_U_23
_atom_site_aniso_U_13
_atom_site_aniso_U_12
O2 0.0419(13) 0.140(3) 0.0276(11) -0.0046(13) 0.0179(11) -0.0111(15)
O4 0.0400(13) 0.169(3) 0.0258(11) -0.0031(14) 0.0200(10) -0.0032(16)
O6 0.0403(14) 0.254(5) 0.0407(14) 0.006(2) 0.0262(12) -0.007(2)
N1 0.0400(15) 0.137(3) 0.0268(13) -0.0017(16) 0.0223(12) -0.0043(17)
N3 0.0361(13) 0.103(3) 0.0246(12) -0.0037(14) 0.0192(11) -0.0060(14)
C2 0.0394(17) 0.100(3) 0.0283(15) -0.0044(17) 0.0203(14) -0.0064(18)
C4 0.0391(18) 0.118(4) 0.0287(15) -0.0091(18) 0.0200(14) -0.0062(19)
C5 0.0440(19) 0.151(5) 0.0327(17) -0.016(2) 0.0239(15) -0.025(2)
C6 0.0397(18) 0.156(5) 0.0350(17) -0.003(2) 0.0230(15) -0.012(2)
C7 0.0283(19) 0.242(8) 0.0316(19) 0.006(3) 0.0122(16) -0.009(3)
C8 0.045(3) 0.202(8) 0.091(4) 0.044(4) 0.035(3) 0.014(3)
C9 0.107(7) 0.203(8) 0.096(5) -0.061(5) 0.072(5) -0.090(6)
C9' 0.107(7) 0.203(8) 0.096(5) -0.061(5) 0.072(5) -0.090(6)

loop_
_atom_type_symbol
_atom_type_description
_atom_type_scat_dispersion_real
_atom_type_scat_dispersion_imag
_atom_type_scat_source
C C 0.0181 0.0091 'International Tables Vol C Tables 4.2.6.8 and 6.1.1.4'
H H 0.0000 0.0000 'International Tables Vol C Tables 4.2.6.8 and 6.1.1.4'
N N 0.0311 0.0180 'International Tables Vol C Tables 4.2.6.8 and 6.1.1.4'
O O 0.0492 0.0322 'International Tables Vol C Tables 4.2.6.8 and 6.1.1.4'

loop_
_geom_angle_atom_site_label_1
_geom_angle_atom_site_label_2
_geom_angle_atom_site_label_3
_geom_angle
_geom_angle_site_symmetry_3
C2 N1 C6 126.5(3) .
C4 N3 C2 125.7(3) .
O2 C2 N1 123.2(3) .
O2 C2 N3 120.3(3) .
N1 C2 N3 116.5(3) .
O4 C4 N3 119.7(3) .
O4 C4 C5 121.9(3) .
N3 C4 C5 118.3(3) .
C6 C5 C4 113.7(3) .
C6 C5 C7 108.4(4) .
C4 C5 C7 109.8(4) .
C6 C5 C9 107.4(6) .
C4 C5 C9 99.2(4) .
C7 C5 C9 118.4(7) .
C6 C5 C9' 106.2(6) .
C4 C5 C9' 110.4(6) .
C7 C5 C9' 108.3(6) .
C9 C5 C9' 12.3(8) .
O6 C6 N1 119.7(3) .
O6 C6 C5 122.5(3) .
N1 C6 C5 117.8(3) .
C8 C7 C5 114.0(4) .
C10 C9 C14 120.0 .
C10 C9 C5 123.5(10) .
C14 C9 C5 116.5(10) .
C9 C10 C11 120.0 .
C12 C11 C10 120.0 .
C11 C12 C13 120.0 .
C14 C13 C12 120.0 .
C13 C14 C9 120.0 .
C11' C9' C10' 122.1(11) .
C11' C9' C5 120.2(11) .
C10' C9' C5 110.5(10) .
C9' C11' C12' 114.8(14) .
C13' C12' C11' 111.0(14) .
C11" C12" C13" 111.2(14) .
C11" C12" C12" 90.7(18) 2_655
C13" C12" C12" 156(4) 2_655

loop_
_geom_bond_atom_site_label_1
_geom_bond_atom_site_label_2
_geom_bond_distance
_geom_bond_site_symmetry_2
O2 C2 1.209(4) .
O4 C4 1.223(4) .
O6 C6 1.208(4) .
N1 C2 1.357(4) .
N1 C6 1.377(4) .
N3 C4 1.357(4) .
N3 C2 1.381(4) .
C4 C5 1.518(5) .
C5 C6 1.515(5) .
C5 C7 1.518(7) .
C5 C9 1.558(12) .
C5 C9' 1.576(10) .
C7 C8 1.516(9) .
C9 C10 1.3900 .
C9 C14 1.3900 .
C10 C11 1.3900 .
C11 C12 1.3900 .
C12 C13 1.3900 .
C13 C14 1.3900 .
C9' C11' 1.445(12) .
C9' C10' 1.543(12) .
C11' C12' 1.570(14) .
C12' C13' 1.532(15) .
C11" C12" 1.534(14) .
C12" C13" 1.549(15) .
C12" C12" 1.97(7) 2_655

loop_
_geom_hbond_atom_site_label_D
_geom_hbond_atom_site_label_H
_geom_hbond_atom_site_label_A
_geom_hbond_distance_DH
_geom_hbond_distance_HA
_geom_hbond_distance_DA
_geom_hbond_angle_DHA
_geom_hbond_site_symmetry_A
N3 H3 O4 0.88 1.98 2.860(3) 176.8 2_755
N1 H1 O2 0.88 2.01 2.867(3) 164.1 2_756
